data_4022607
loop_
_publ_author_name
'Lasri, Jamal'
'Charmier, M. Ad\'ilia Janu\'ario'
'Haukka, Matti'
'Pombeiro, Armando J. L.'

_publ_section_title
;
 Stereospecific Synthesis of Polysubstituted E-Olefins by Reaction
 of Acyclic Nitrones with Free and Platinum(II) Coordinated Organonitriles
;
_journal_coden_ASTM JOCEAH
_journal_issue 3
_journal_name_full 'Journal of Organic Chemistry'
_journal_page_first 750
_journal_page_last 755
_journal_paper_doi 10.1021/jo061659b
_journal_volume 72
_journal_year 2007
_chemical_formula_sum 'C22 H26 Cl4 N4 O2 Pt'
_chemical_formula_weight 715.360
_space_group_IT_number 14
_symmetry_Int_Tables_number 14
_symmetry_space_group_name_Hall '-P 2ybc'
_symmetry_space_group_name_H-M 'P 1 21/c 1'
_audit_creation_date 05-12-14
_audit_creation_method 'Created with Diamond (www.crystalimpact.com)'
_audit_update_record 05-12-14
_cell_angle_alpha 90.000
_cell_angle_beta 92.122(5)
_cell_angle_gamma 90.000
_cell_formula_units_Z 2
_cell_length_a 9.3767(6)
_cell_length_b 20.656(3)
_cell_length_c 6.6342(5)
_cell_volume 1284.1(2)
_refine_ls_R_factor_all 0.051
_cod_data_source_file jo061659bsi20060810_121928.cif
_cod_data_source_block jl57f1e
_cod_original_sg_symbol_Hall -P_2ybc
_cod_original_sg_symbol_H-M 'P 21/c'
_cod_database_code 4022607

loop_
_symmetry_equiv_pos_site_id
_symmetry_equiv_pos_as_xyz
1 'x, y, z'
2 '-x, 0.500+y, 0.500-z'
3 '-x, -y, -z'
4 'x, 0.500-y, 0.500+z'

loop_
_atom_site_aniso_label
_atom_site_aniso_U_11
_atom_site_aniso_U_22
_atom_site_aniso_U_33
_atom_site_aniso_U_12
_atom_site_aniso_U_13
_atom_site_aniso_U_23
Pt1 0.02639(11) 0.01583(10) 0.01666(9) -0.00055(11) 0.00311(7) -0.00142(10)
Cl1 0.0564(7) 0.0276(5) 0.0212(4) 0.0089(5) 0.0118(4) -0.0029(4)
Cl2 0.0404(6) 0.0452(7) 0.0458(6) -0.0128(6) 0.0119(5) -0.0011(6)
O1 0.0333(16) 0.0283(16) 0.0307(15) 0.0067(13) -0.0016(13) -0.0003(12)
N1 0.0266(17) 0.0186(16) 0.0194(15) -0.0003(13) 0.0040(14) -0.0009(12)
N2 0.0329(19) 0.0236(18) 0.0362(19) 0.0041(15) 0.0009(16) -0.0026(15)
C1 0.032(2) 0.026(2) 0.0210(19) 0.0006(17) 0.0076(17) 0.0003(16)
C2 0.035(2) 0.030(3) 0.030(2) -0.0003(19) 0.0042(17) -0.0009(18)
C3 0.038(3) 0.033(2) 0.042(3) 0.005(2) 0.010(2) -0.006(2)
C4 0.039(2) 0.0179(19) 0.0243(19) 0.0006(17) -0.0003(18) -0.0005(16)
C5 0.035(2) 0.0161(19) 0.029(2) -0.0017(17) 0.0012(18) 0.0011(16)
C6 0.029(2) 0.025(2) 0.031(2) 0.0011(18) -0.0017(18) -0.0013(17)
C7 0.039(2) 0.023(2) 0.033(2) 0.0003(18) 0.0035(19) 0.0031(17)
C8 0.035(2) 0.016(2) 0.045(3) -0.0064(18) 0.008(2) 0.0001(18)
C9 0.040(3) 0.034(3) 0.069(3) -0.008(2) 0.013(3) 0.008(2)
C10 0.027(2) 0.027(2) 0.056(3) -0.0033(19) -0.008(2) 0.008(2)
C11 0.039(2) 0.021(2) 0.038(2) -0.0038(19) -0.007(2) 0.0095(18)

loop_
_atom_site_label
_atom_site_type_symbol
_atom_site_fract_x
_atom_site_fract_y
_atom_site_fract_z
_atom_site_occupancy
_atom_site_symmetry_multiplicity
_atom_site_Wyckoff_symbol
_atom_site_calc_flag
_atom_site_thermal_displace_type
_atom_site_U_iso_or_equiv
Pt1 Pt 0.5000 0.0000 0.5000 1.000 2 d d Uani 0.01957(7)
Cl1 Cl 0.5811(1) -0.0564(0) 0.2310(1) 1.000 4 e d Uani 0.0348(2)
Cl2 Cl 0.9167(1) 0.0065(1) 0.7107(2) 1.000 4 e d Uani 0.0436(3)
O1 O 0.7475(3) -0.1247(1) 0.8583(4) 1.000 4 e d Uani 0.0308(6)
N1 N 0.5859(3) -0.0698(1) 0.6758(4) 1.000 4 e d Uani 0.0215(7)
N2 N 0.6729(4) -0.1742(2) 0.7279(5) 1.000 4 e d Uani 0.0309(8)
C1 C 0.6949(4) -0.0671(2) 0.7957(5) 1.000 4 e d Uani 0.0260(9)
C2 C 0.7714(4) -0.0086(2) 0.8709(6) 1.000 4 e d Uani 0.0317(10)
H2A H 0.8076 -0.0155 1.0113 1.000 4 e calc Uiso 0.03800
H2B H 0.7059 0.0290 0.8692 1.000 4 e calc Uiso 0.03800
C3 C 0.7695(5) -0.1840(2) 0.5606(6) 1.000 4 e d Uani 0.0373(10)
H3A H 0.7291 -0.2167 0.4678 1.000 4 e calc Uiso 0.05600
H3B H 0.8627 -0.1988 0.6144 1.000 4 e calc Uiso 0.05600
H3C H 0.7812 -0.1431 0.4881 1.000 4 e calc Uiso 0.05600
C4 C 0.5423(4) -0.1390(2) 0.6617(6) 1.000 4 e d Uani 0.0271(9)
H4 H 0.5163 -0.1502 0.5184 1.000 4 e calc Uiso 0.03300
C5 C 0.4166(4) -0.1513(2) 0.7921(6) 1.000 4 e d Uani 0.0267(9)
C6 C 0.4323(5) -0.1825(2) 0.9778(6) 1.000 4 e d Uani 0.0284(9)
H6 H 0.5237 -0.1974 1.0237 1.000 4 e calc Uiso 0.03400
C7 C 0.3155(4) -0.1920(2) 1.0958(6) 1.000 4 e d Uani 0.0313(9)
H7 H 0.3281 -0.2135 1.2218 1.000 4 e calc Uiso 0.03800
C8 C 0.1801(4) -0.1708(2) 1.0338(7) 1.000 4 e d Uani 0.032(1)
C9 C 0.0543(5) -0.1809(2) 1.1661(8) 1.000 4 e d Uani 0.0475(12)
H9A H 0.0626 -0.1519 1.2828 1.000 4 e calc Uiso 0.07100
H9B H 0.0530 -0.2260 1.2127 1.000 4 e calc Uiso 0.07100
H9C H -0.0343 -0.1715 1.0887 1.000 4 e calc Uiso 0.07100
C10 C 0.1656(5) -0.1397(2) 0.8495(7) 1.000 4 e d Uani 0.0372(10)
H10 H 0.0744 -0.1244 0.8045 1.000 4 e calc Uiso 0.04500
C11 C 0.2828(4) -0.1304(2) 0.7279(6) 1.000 4 e d Uani 0.0329(10)
H11 H 0.2701 -0.1097 0.6007 1.000 4 e calc Uiso 0.03900

loop_
_atom_type_symbol
_atom_type_radius_bond
Pt 1.200
Cl 1.200
O 1.200
N 1.200
C 1.200
H 1.200

loop_
_geom_angle_atom_site_label_1
_geom_angle_atom_site_label_2
_geom_angle_atom_site_label_3
_geom_angle_site_symmetry_1
_geom_angle_site_symmetry_2
_geom_angle_site_symmetry_3
_geom_angle
_geom_angle_publ_flag
N1 Pt1 N1 . . 3_656 180.00(12) no
N1 Pt1 Cl1 . . . 87.10(8) no
N1 Pt1 Cl1 3_656 . . 92.90(8) no
N1 Pt1 Cl1 . . 3_656 92.90(8) no
N1 Pt1 Cl1 3_656 . 3_656 87.10(8) no
Cl1 Pt1 Cl1 . . 3_656 180.00 no
C1 O1 N2 . . . 105.4(3) no
C1 N1 C4 . . . 107.1(3) no
C1 N1 Pt1 . . . 128.9(3) no
C4 N1 Pt1 . . . 123.4(2) no
C3 N2 C4 . . . 111.8(3) no
C3 N2 O1 . . . 104.0(3) no
C4 N2 O1 . . . 101.6(3) no
N1 C1 O1 . . . 115.5(3) no
N1 C1 C2 . . . 127.8(4) no
O1 C1 C2 . . . 116.7(3) no
C1 C2 Cl2 . . . 108.2(3) no
C1 C2 H2A . . . 110.10 no
Cl2 C2 H2A . . . 110.10 no
C1 C2 H2B . . . 110.10 no
Cl2 C2 H2B . . . 110.10 no
H2A C2 H2B . . . 108.40 no
N2 C3 H3A . . . 109.50 no
N2 C3 H3B . . . 109.50 no
H3A C3 H3B . . . 109.50 no
N2 C3 H3C . . . 109.50 no
H3A C3 H3C . . . 109.50 no
H3B C3 H3C . . . 109.50 no
N2 C4 N1 . . . 103.4(3) no
N2 C4 C5 . . . 113.8(3) no
N1 C4 C5 . . . 110.1(3) no
N2 C4 H4 . . . 109.80 no
N1 C4 H4 . . . 109.80 no
C5 C4 H4 . . . 109.80 no
C11 C5 C6 . . . 118.8(4) no
C11 C5 C4 . . . 119.5(3) no
C6 C5 C4 . . . 121.7(4) no
C7 C6 C5 . . . 120.4(4) no
C7 C6 H6 . . . 119.80 no
C5 C6 H6 . . . 119.80 no
C6 C7 C8 . . . 121.4(4) no
C6 C7 H7 . . . 119.30 no
C8 C7 H7 . . . 119.30 no
C10 C8 C7 . . . 117.8(4) no
C10 C8 C9 . . . 121.7(4) no
C7 C8 C9 . . . 120.6(4) no
C8 C9 H9A . . . 109.50 no
C8 C9 H9B . . . 109.50 no
H9A C9 H9B . . . 109.50 no
C8 C9 H9C . . . 109.50 no
H9A C9 H9C . . . 109.50 no
H9B C9 H9C . . . 109.50 no
C8 C10 C11 . . . 121.3(4) no
C8 C10 H10 . . . 119.40 no
C11 C10 H10 . . . 119.40 no
C5 C11 C10 . . . 120.3(4) no
C5 C11 H11 . . . 119.90 no
C10 C11 H11 . . . 119.90 no

loop_
_geom_bond_atom_site_label_1
_geom_bond_atom_site_label_2
_geom_bond_site_symmetry_1
_geom_bond_site_symmetry_2
_geom_bond_distance
_geom_bond_publ_flag
Pt1 N1 . . 2.004(3) no
Pt1 N1 . 3_656 2.004(3) no
Pt1 Cl1 . . 2.2849(9) no
Pt1 Cl1 . 3_656 2.2849(9) no
Cl2 C2 . . 1.786(4) no
O1 C1 . . 1.349(5) no
O1 N2 . . 1.496(4) no
N1 C1 . . 1.273(5) no
N1 C4 . . 1.489(5) no
N2 C3 . . 1.473(5) no
N2 C4 . . 1.477(5) no
C1 C2 . . 1.483(6) no
C2 H2A . . 0.9900 no
C2 H2B . . 0.9900 no
C3 H3A . . 0.9800 no
C3 H3B . . 0.9800 no
C3 H3C . . 0.9800 no
C4 C5 . . 1.509(5) no
C4 H4 . . 1.0000 no
C5 C11 . . 1.379(6) no
C5 C6 . . 1.395(5) no
C6 C7 . . 1.383(6) no
C6 H6 . . 0.9500 no
C7 C8 . . 1.391(6) no
C7 H7 . . 0.9500 no
C8 C10 . . 1.383(6) no
C8 C9 . . 1.511(6) no
C9 H9A . . 0.9800 no
C9 H9B . . 0.9800 no
C9 H9C . . 0.9800 no
C10 C11 . . 1.400(6) no
C10 H10 . . 0.9500 no
C11 H11 . . 0.9500 no

loop_
_cod_changelog_entry_id
_cod_changelog_entry_author
_cod_changelog_entry_date
_cod_changelog_entry_text
1 'Vaitkus, Antanas' 2022-06-02T12:25:00+03:00 'Updated bibliographic information.'
2 'Vaitkus, Antanas' 2022-06-02T13:15:00+03:00
;
 Corrected the GEOM_ANGLE and GEOM_BOND loops by adding missing data items
 after consulting the original supplementary information file.
;
